data_4332008
loop_
_publ_author_name
'Staniland, Sarah S.'
'Harrison, Andrew'
'Robertson, Neil'
'Kamenev, Konstantin V.'
'Parsons, Simon'

_publ_section_title
;
 Structural and Magnetic Properties of [BDTA]2[MCl4] [M = Cu (1), Co (2),
 and Mn (3)], Revealing anS=1/2Square-Lattice Antiferromagnet with Weak
 Magnetic Exchange
;
_journal_issue 15
_journal_name_full 'Inorganic Chemistry'
_journal_page_first 5767
_journal_page_last 5773
_journal_paper_doi 10.1021/ic052024i
_journal_volume 45
_journal_year 2006
_chemical_absolute_configuration ad
_chemical_compound_source
;
?
;
_chemical_formula_moiety ' 2(C6 H4 N S2), Cl4 Cu '
_chemical_formula_sum 'C12 H8 Cl4 Cu N2 S4'
_chemical_formula_weight 513.83
_chemical_name_systematic
; 
? 
;
_space_group_IT_number 96
_symmetry_cell_setting tetragonal
_symmetry_space_group_name_Hall 'P 4nw 2abw'
_symmetry_space_group_name_H-M 'P 43 21 2'
_atom_sites_solution_hydrogens geom
_atom_sites_solution_primary Patterson
_atom_sites_solution_secondary difmap
_audit_creation_date 03-21-12
_audit_creation_method CRYSTALS_ver_12-03-99
_cell_angle_alpha 90
_cell_angle_beta 90
_cell_angle_gamma 90
_cell_formula_units_Z 4
_cell_length_a 8.2295(3)
_cell_length_b 8.2295(3)
_cell_length_c 25.681(2)
_cell_measurement_reflns_used 5653
_cell_measurement_temperature 150
_cell_measurement_theta_max 29.0
_cell_measurement_theta_min 2.5
_cell_volume 1739.24(16)
_computing_cell_refinement
; 
 SAINT (Siemens ,1995) 
;
_computing_data_collection
; 
 SMART (Siemens, 1993) 
;
_computing_data_reduction
; 
 SAINT (Siemens ,1995) 
;
_computing_molecular_graphics
; 
 CAMERON (Watkin et al 1996) 
;
_computing_publication_material
; 
 CRYSTALS (Watkin et al 2003) 
;
_computing_structure_refinement
; 
 CRYSTALS (Watkin et al 2003) 
;
_computing_structure_solution
; 
 DIRDIF-96 (Beurskens et al 1996) 
;
_diffrn_ambient_temperature 150
_diffrn_measured_fraction_theta_full 0.998
_diffrn_measured_fraction_theta_max 0.977
_diffrn_measurement_device_type
; 
Bruker SMART 
;
_diffrn_measurement_method \w
_diffrn_radiation_monochromator graphite
_diffrn_radiation_type 'Mo K\a'
_diffrn_radiation_wavelength 0.71073
_diffrn_reflns_av_R_equivalents 0.03
_diffrn_reflns_limit_h_max 11
_diffrn_reflns_limit_h_min -11
_diffrn_reflns_limit_k_max 10
_diffrn_reflns_limit_k_min -11
_diffrn_reflns_limit_l_max 34
_diffrn_reflns_limit_l_min -34
_diffrn_reflns_number 31544
_diffrn_reflns_theta_full 28.054
_diffrn_reflns_theta_max 28.921
_diffrn_reflns_theta_min 2.599
_diffrn_standards_decay_% 0.00
_diffrn_standards_interval_count 0
_diffrn_standards_interval_time 0
_diffrn_standards_number 0
_exptl_absorpt_coefficient_mu 2.346
_exptl_absorpt_correction_T_max 0.700
_exptl_absorpt_correction_T_min 0.633
_exptl_absorpt_correction_type multi-scan
_exptl_absorpt_process_details
; 
 SADABS (Siemens, 1996) 
;
_exptl_crystal_colour ' orange '
_exptl_crystal_density_diffrn 1.962
_exptl_crystal_description ' block '
_exptl_crystal_F_000 1020
_exptl_crystal_size_max 0.15
_exptl_crystal_size_mid 0.15
_exptl_crystal_size_min 0.15
_refine_diff_density_max 0.66
_refine_diff_density_min -0.91
_refine_ls_abs_structure_details 'Flack, 0 Friedel-pairs'
_refine_ls_abs_structure_Flack 0.05(3)
_refine_ls_extinction_method None
_refine_ls_goodness_of_fit_ref 0.9225
_refine_ls_hydrogen_treatment noref
_refine_ls_matrix_type full
_refine_ls_number_parameters 106
_refine_ls_number_reflns 2212
_refine_ls_number_restraints 0
_refine_ls_R_factor_all 0.0362
_refine_ls_R_factor_gt 0.0270
_refine_ls_shift/su_max 0.000793
_refine_ls_structure_factor_coef Fsqd
_refine_ls_weighting_details
;
 Method, part 1, Chebychev polynomial, (Watkin, 1994, Prince, 1982) 
 [weight] = 1.0/[A~0~*T~0~(x)+A~1~*T~1~(x) ... +A~n-1~]*T~n-1~(x)] 
 where A~i~ are the Chebychev coefficients listed below and x= Fcalc/Fmax 
 Method = Robust Weighting (Prince, 1982) 
 W = [weight] * [1-(deltaF/6*sigmaF)^2^]^2^ 
 A~i~ are: 
 36.6 59.6 35.9 14.9 3.32 
;
_refine_ls_weighting_scheme calc
_refine_ls_wR_factor_all 0.0734
_refine_ls_wR_factor_gt 0.0651
_refine_ls_wR_factor_ref 0.0734
_reflns_limit_h_max 7
_reflns_limit_h_min -7
_reflns_limit_k_max 11
_reflns_limit_k_min 0
_reflns_limit_l_max 34
_reflns_limit_l_min 0
_reflns_number_gt 1767
_reflns_number_total 2212
_reflns_threshold_expression I>2.00u(I)
_cod_data_source_file ic052024isup1.cif
_cod_data_source_block sj6401
_cod_depositor_comments
;
The following automatic conversions were performed:

'_symmetry_cell_setting' value 'Tetragonal' changed to 'tetragonal'
according to /home/saulius/struct/CIF-dictionaries/cif_core.dic
dictionary named 'cif_core.dic' version 2.4.2 from 2011-04-26.

Automatic conversion script
Id: cif_fix_values 1891 2012-01-12 08:04:46Z andrius 
;
_cod_original_cell_volume 1739.26(16)
_cod_original_sg_symbol_H-M 'P 43 21 2 '
_cod_original_formula_sum ' C12 H8 Cl4 Cu1 N2 S4 '
_cod_database_code 4332008

loop_
_symmetry_equiv_pos_as_xyz
x,y,z
-y+1/2,x+1/2,z+3/4
-x,-y,z+1/2
y+1/2,-x+1/2,z+1/4
-x+1/2,y+1/2,-z+3/4
y,x,-z
x+1/2,-y+1/2,-z+1/4
-y,-x,-z+1/2

loop_
_atom_site_label
_atom_site_type_symbol
_atom_site_fract_x
_atom_site_fract_y
_atom_site_fract_z
_atom_site_U_iso_or_equiv
_atom_site_occupancy
_atom_site_adp_type
_atom_site_refinement_flags_posn
_atom_site_refinement_flags_adp
Cu1 Cu -0.25173(4) 0.74827(4) 1.0000 0.0168 1.0000 Uani S T
Cl2 Cl 0.00086(8) 0.74336(11) 0.96820(3) 0.0236 1.0000 Uani . .
Cl3 Cl -0.50498(8) 0.74436(11) 0.96547(3) 0.0262 1.0000 Uani . .
S4 S -0.09112(9) 0.90269(9) 0.83411(3) 0.0227 1.0000 Uani . .
N5 N -0.1889(3) 0.7378(4) 0.84540(10) 0.0237 1.0000 Uani . .
S6 S -0.08621(9) 0.57325(9) 0.84152(3) 0.0221 1.0000 Uani . .
C7 C 0.1011(4) 0.6524(3) 0.82811(11) 0.0180 1.0000 Uani . .
C8 C 0.2464(4) 0.5656(3) 0.82133(10) 0.0191 1.0000 Uani . .
C9 C 0.3865(4) 0.6527(4) 0.81131(12) 0.0185 1.0000 Uani . .
C10 C 0.3825(4) 0.8232(4) 0.80658(12) 0.0196 1.0000 Uani . .
C11 C 0.2421(4) 0.9101(3) 0.81214(10) 0.0193 1.0000 Uani . .
C12 C 0.0991(4) 0.8237(3) 0.82417(11) 0.0163 1.0000 Uani . .
H81 H 0.2484 0.4443 0.8236 0.0229 1.0000 Uiso . .
H91 H 0.4921 0.5940 0.8075 0.0222 1.0000 Uiso . .
H101 H 0.4858 0.8825 0.7988 0.0235 1.0000 Uiso . .
H111 H 0.2409 1.0308 0.8079 0.0232 1.0000 Uiso . .

loop_
_atom_site_aniso_label
_atom_site_aniso_U_11
_atom_site_aniso_U_22
_atom_site_aniso_U_33
_atom_site_aniso_U_23
_atom_site_aniso_U_13
_atom_site_aniso_U_12
Cu1 0.01278(13) 0.01278(13) 0.0248(2) 0.00054(13) -0.00054(13) -0.0004(3)
Cl2 0.0178(3) 0.0209(3) 0.0322(3) 0.0010(4) 0.0078(2) 0.0011(3)
Cl3 0.0178(3) 0.0174(3) 0.0434(4) 0.0034(4) -0.0099(3) -0.0019(3)
S4 0.0164(3) 0.0207(3) 0.0312(4) -0.0010(3) 0.0036(3) 0.0036(3)
N5 0.0164(10) 0.0279(13) 0.0268(12) -0.0027(12) 0.0044(9) 0.0001(11)
S6 0.0180(3) 0.0196(3) 0.0287(3) -0.0007(3) 0.0043(3) -0.0032(3)
C7 0.0213(14) 0.0172(12) 0.0157(12) -0.0007(10) 0.0020(12) -0.0021(11)
C8 0.0199(12) 0.0176(11) 0.0197(11) -0.0001(9) -0.0015(12) -0.0015(13)
C9 0.0139(14) 0.0205(13) 0.0213(13) -0.0012(11) 0.0003(11) 0.0027(10)
C10 0.0195(15) 0.0192(13) 0.0200(13) -0.0003(11) 0.0017(11) -0.0017(11)
C11 0.0202(13) 0.0165(11) 0.0211(12) -0.0006(10) 0.0011(12) -0.0007(14)
C12 0.0154(13) 0.0186(12) 0.0150(12) -0.0033(9) 0.0011(11) 0.0017(11)

loop_
_atom_type_symbol
_atom_type_scat_dispersion_real
_atom_type_scat_dispersion_imag
_atom_type_scat_Cromer_Mann_a1
_atom_type_scat_Cromer_Mann_b1
_atom_type_scat_Cromer_Mann_a2
_atom_type_scat_Cromer_Mann_b2
_atom_type_scat_Cromer_Mann_a3
_atom_type_scat_Cromer_Mann_b3
_atom_type_scat_Cromer_Mann_a4
_atom_type_scat_Cromer_Mann_b4
_atom_type_scat_Cromer_Mann_c
_atom_type_scat_source
'C   ' 0.0033 0.0016 2.3100 20.8439 1.0200 10.2075 1.5886 0.5687 0.8650 51.6512 0.2156 International_Tables_Vol_IV_Table_2.2B
'H   ' 0.0000 0.0000 0.4930 10.5109 0.3229 26.1257 0.1402 3.1424 0.0408 57.7998 0.0030 International_Tables_Vol_IV_Table_2.2B
'N   ' 0.0061 0.0033 12.2126 0.0057 3.1322 9.8933 2.0125 28.9975 1.1663 0.5826 -11.5290 International_Tables_Vol_IV_Table_2.2B
'S   ' 0.1246 0.1234 6.9053 1.4679 5.2034 22.2151 1.4379 0.2536 1.5863 56.1720 0.8669 International_Tables_Vol_IV_Table_2.2B
'Cl  ' 0.1484 0.1585 11.4604 0.0104 7.1964 1.1662 6.2556 18.5194 1.6455 47.7784 -9.5574 International_Tables_Vol_IV_Table_2.2B
'Cu  ' 0.3201 1.2651 13.3380 3.5828 7.1676 0.2470 5.6158 11.3966 1.6735 64.8126 1.1910 International_Tables_Vol_IV_Table_2.2B

loop_
_geom_angle_atom_site_label_1
_geom_angle_site_symmetry_1
_geom_angle_atom_site_label_2
_geom_angle_atom_site_label_3
_geom_angle_site_symmetry_3
_geom_angle
_geom_angle_publ_flag
Cl3 . Cu1 Cl2 . 135.46(3) yes
Cl3 . Cu1 Cl2 6_467 98.03(4) yes
Cl2 . Cu1 Cl2 6_467 99.63(5) yes
Cl3 . Cu1 Cl3 6_467 97.31(5) yes
Cl2 . Cu1 Cl3 6_467 98.03(4) yes
Cl2 6_467 Cu1 Cl3 6_467 135.46(3) yes
C12 . S4 N5 . 99.45(13) yes
S6 . N5 S4 . 116.12(15) yes
C7 . S6 N5 . 99.58(13) yes
C12 . C7 C8 . 120.5(3) yes
C12 . C7 S6 . 112.6(3) yes
C8 . C7 S6 . 126.9(2) yes
H81 . C8 C9 . 120.980 no
H81 . C8 C7 . 120.986 no
C9 . C8 C7 . 118.0(2) yes
H91 . C9 C10 . 119.553 no
H91 . C9 C8 . 119.550 no
C10 . C9 C8 . 120.9(3) yes
H101 . C10 C11 . 118.930 no
H101 . C10 C9 . 118.945 no
C11 . C10 C9 . 122.1(3) yes
H111 . C11 C12 . 121.147 no
H111 . C11 C10 . 121.129 no
C12 . C11 C10 . 117.7(2) yes
S4 . C12 C11 . 127.2(2) yes
S4 . C12 C7 . 112.2(3) yes
C11 . C12 C7 . 120.6(3) yes

loop_
_geom_bond_atom_site_label_1
_geom_bond_atom_site_label_2
_geom_bond_site_symmetry_2
_geom_bond_distance
_geom_bond_publ_flag
Cu1 Cl3 . 2.2652(7) yes
Cu1 Cl2 . 2.2338(7) yes
Cu1 Cl2 6_467 2.2338(7) yes
Cu1 Cl3 6_467 2.2652(7) yes
S4 C12 . 1.714(3) yes
S4 N5 . 1.604(3) yes
N5 S6 . 1.599(3) yes
S6 C7 . 1.708(3) yes
C7 C12 . 1.414(4) yes
C7 C8 . 1.404(5) yes
C8 H81 . 1.000 no
C8 C9 . 1.382(5) yes
C9 H91 . 1.000 no
C9 C10 . 1.408(4) yes
C10 H101 . 1.000 no
C10 C11 . 1.367(5) yes
C11 H111 . 1.000 no
C11 C12 . 1.409(5) yes
